data_2228390
loop_
_publ_author_name
'Wen, Yong-Hong'
'Qin, Hong-Qing'
'Wen, Hui-Ling'

_publ_section_title
;
 2-[(5,7-Dibromoquinolin-8-yl)oxy]-<i>N</i>-(2-methoxyphenyl)acetamide
;
_journal_coeditor_code HG2753
_journal_issue 12
_journal_name_full 'Acta Crystallographica Section E'
_journal_page_first o3294
_journal_paper_doi 10.1107/S1600536810048312
_journal_volume 66
_journal_year 2010
_chemical_formula_iupac 'C18 H14 Br2 N2 O3'
_chemical_formula_moiety 'C18 H14 Br2 N2 O3'
_chemical_formula_sum 'C18 H14 Br2 N2 O3'
_chemical_formula_weight 466.13
_chemical_name_systematic
;
2-[(5,7-Dibromoquinolin-8-yl)oxy]-<i>N</i>-(2-methoxyphenyl)acetamide
;
_space_group_IT_number 14
_symmetry_cell_setting monoclinic
_symmetry_space_group_name_Hall '-P 2yn'
_symmetry_space_group_name_H-M 'P 1 21/n 1'
_atom_sites_solution_hydrogens geom
_atom_sites_solution_primary direct
_atom_sites_solution_secondary difmap
_audit_creation_method SHELXL97
_cell_angle_alpha 90.00
_cell_angle_beta 98.04(3)
_cell_angle_gamma 90.00
_cell_formula_units_Z 4
_cell_length_a 8.7570(18)
_cell_length_b 8.7279(17)
_cell_length_c 22.372(5)
_cell_measurement_reflns_used 4165
_cell_measurement_temperature 293(2)
_cell_measurement_theta_max 27.872
_cell_measurement_theta_min 1.839
_cell_volume 1693.1(6)
_computing_cell_refinement 'SAINT (Bruker, 2001)'
_computing_data_collection 'SMART (Bruker, 2001)'
_computing_data_reduction 'SAINT (Bruker, 2001)'
_computing_molecular_graphics 'SHELXTL (Sheldrick, 2008)'
_computing_publication_material 'SHELXTL (Sheldrick, 2008)'
_computing_structure_refinement 'SHELXTL (Sheldrick, 2008)'
_computing_structure_solution 'SHELXTL (Sheldrick, 2008)'
_diffrn_ambient_temperature 293(2)
_diffrn_measured_fraction_theta_full 0.994
_diffrn_measured_fraction_theta_max 0.994
_diffrn_measurement_device_type 'Bruker SMART CCD area-detector'
_diffrn_measurement_method 'phi and omega scans'
_diffrn_radiation_monochromator graphite
_diffrn_radiation_source 'fine-focus sealed tube'
_diffrn_radiation_type MoK\a
_diffrn_radiation_wavelength 0.71073
_diffrn_reflns_av_R_equivalents 0.0570
_diffrn_reflns_av_sigmaI/netI 0.0594
_diffrn_reflns_limit_h_max 11
_diffrn_reflns_limit_h_min -11
_diffrn_reflns_limit_k_max 8
_diffrn_reflns_limit_k_min -11
_diffrn_reflns_limit_l_max 28
_diffrn_reflns_limit_l_min -29
_diffrn_reflns_number 12864
_diffrn_reflns_theta_full 27.87
_diffrn_reflns_theta_max 27.87
_diffrn_reflns_theta_min 1.84
_exptl_absorpt_coefficient_mu 4.808
_exptl_absorpt_correction_T_max 0.9100
_exptl_absorpt_correction_T_min 0.7613
_exptl_absorpt_correction_type multi-scan
_exptl_absorpt_process_details '(SADABS; Sheldrick, 1996)'
_exptl_crystal_colour colourless
_exptl_crystal_density_diffrn 1.829
_exptl_crystal_density_method 'not measured'
_exptl_crystal_description column
_exptl_crystal_F_000 920
_exptl_crystal_size_max 0.06
_exptl_crystal_size_mid 0.02
_exptl_crystal_size_min 0.02
_refine_diff_density_max 0.831
_refine_diff_density_min -0.714
_refine_ls_extinction_method none
_refine_ls_goodness_of_fit_ref 1.063
_refine_ls_hydrogen_treatment mixed
_refine_ls_matrix_type full
_refine_ls_number_parameters 231
_refine_ls_number_reflns 4027
_refine_ls_number_restraints 1
_refine_ls_restrained_S_all 1.063
_refine_ls_R_factor_all 0.0568
_refine_ls_R_factor_gt 0.0438
_refine_ls_shift/su_max 0.005
_refine_ls_shift/su_mean 0.000
_refine_ls_structure_factor_coef Fsqd
_refine_ls_weighting_details 'calc w=1/[\s^2^(Fo^2^)+(0.0337P)^2^+1.4595P] where P=(Fo^2^+2Fc^2^)/3'
_refine_ls_weighting_scheme calc
_refine_ls_wR_factor_gt 0.0863
_refine_ls_wR_factor_ref 0.0927
_reflns_number_gt 3316
_reflns_number_total 4027
_reflns_threshold_expression I>2\s(I)
_cod_data_source_file hg2753.cif
_cod_data_source_block I
_cod_original_sg_symbol_H-M 'P 21/n'
_cod_database_code 2228390
_cod_database_fobs_code 2228390

loop_
_symmetry_equiv_pos_as_xyz
'x, y, z'
'-x+1/2, y+1/2, -z+1/2'
'-x, -y, -z'
'x-1/2, -y-1/2, z-1/2'

loop_
_atom_site_type_symbol
_atom_site_label
_atom_site_fract_x
_atom_site_fract_y
_atom_site_fract_z
_atom_site_U_iso_or_equiv
_atom_site_adp_type
_atom_site_calc_flag
_atom_site_refinement_flags
_atom_site_occupancy
_atom_site_disorder_assembly
_atom_site_disorder_group
Br Br1 0.77254(3) 0.41089(3) 1.064695(11) 0.01979(6) Uani d . 1 . .
Br Br2 0.16180(3) 0.18905(3) 1.014627(12) 0.02468(7) Uani d . 1 . .
O O1 0.81081(18) 0.22709(18) 0.94999(7) 0.0173(4) Uani d . 1 . .
O O2 1.0293(2) 0.39129(19) 0.84558(8) 0.0241(4) Uani d . 1 . .
O O3 0.8399(2) -0.13107(19) 0.82222(8) 0.0262(5) Uani d . 1 . .
N N2 0.9123(2) 0.1556(2) 0.84366(9) 0.0171(5) Uani d D 1 . .
N N1 0.5971(2) 0.0662(2) 0.87776(9) 0.0190(5) Uani d . 1 . .
C C1 0.6236(3) 0.2953(3) 1.01398(11) 0.0171(5) Uani d . 1 . .
C C2 0.4727(3) 0.2851(3) 1.02927(11) 0.0180(5) Uani d . 1 . .
H H2 0.4474 0.3365 1.0630 0.022 Uiso calc R 1 . .
C C3 0.3646(3) 0.1998(3) 0.99438(11) 0.0189(6) Uani d . 1 . .
C C4 0.3988(3) 0.1219(3) 0.94234(11) 0.0168(5) Uani d . 1 . .
C C5 0.2943(3) 0.0290(3) 0.90434(11) 0.0203(6) Uani d . 1 . .
H H5 0.1941 0.0150 0.9127 0.024 Uiso calc R 1 . .
C C6 0.3416(3) -0.0401(3) 0.85523(12) 0.0222(6) Uani d . 1 . .
H H6 0.2736 -0.1005 0.8297 0.027 Uiso calc R 1 . .
C C7 0.4956(3) -0.0190(3) 0.84358(11) 0.0185(6) Uani d . 1 . .
H H7 0.5262 -0.0676 0.8102 0.022 Uiso calc R 1 . .
C C8 0.5505(3) 0.1348(3) 0.92702(11) 0.0167(5) Uani d . 1 . .
C C9 0.6633(3) 0.2237(3) 0.96423(10) 0.0144(5) Uani d . 1 . .
C C10 0.8431(3) 0.3518(3) 0.91172(11) 0.0199(6) Uani d . 1 . .
H H10A 0.8976 0.4317 0.9362 0.024 Uiso calc R 1 . .
H H10B 0.7467 0.3946 0.8920 0.024 Uiso calc R 1 . .
C C11 0.9396(3) 0.3002(3) 0.86413(11) 0.0167(5) Uani d . 1 . .
C C12 0.9771(3) 0.0828(3) 0.79679(11) 0.0171(6) Uani d . 1 . .
C C13 1.0774(3) 0.1524(3) 0.76220(11) 0.0219(6) Uani d . 1 . .
H H13 1.1071 0.2536 0.7697 0.026 Uiso calc R 1 . .
C C14 1.1340(3) 0.0712(3) 0.71627(12) 0.0267(7) Uani d . 1 . .
H H14 1.2012 0.1188 0.6934 0.032 Uiso calc R 1 . .
C C15 1.0912(3) -0.0787(3) 0.70449(12) 0.0270(7) Uani d . 1 . .
H H15 1.1279 -0.1317 0.6733 0.032 Uiso calc R 1 . .
C C16 0.9923(3) -0.1508(3) 0.73961(12) 0.0244(6) Uani d . 1 . .
H H16 0.9645 -0.2526 0.7322 0.029 Uiso calc R 1 . .
C C17 0.9358(3) -0.0713(3) 0.78527(11) 0.0194(6) Uani d . 1 . .
C C18 0.8150(3) -0.2923(3) 0.82018(13) 0.0284(7) Uani d . 1 . .
H H18A 0.7705 -0.3216 0.7801 0.043 Uiso calc R 1 . .
H H18B 0.7460 -0.3198 0.8482 0.043 Uiso calc R 1 . .
H H18C 0.9116 -0.3443 0.8308 0.043 Uiso calc R 1 . .
H H2A 0.8405(13) 0.106(2) 0.8612(8) 0.032(8) Uiso d D 1 . .

loop_
_atom_site_aniso_label
_atom_site_aniso_U_11
_atom_site_aniso_U_22
_atom_site_aniso_U_33
_atom_site_aniso_U_12
_atom_site_aniso_U_13
_atom_site_aniso_U_23
Br1 0.02090(11) 0.02052(12) 0.01835(12) -0.00516(10) 0.00418(10) -0.00258(10)
Br2 0.01560(11) 0.02843(13) 0.03130(14) -0.00014(10) 0.00784(10) 0.00388(11)
O1 0.0136(7) 0.0182(8) 0.0208(8) -0.0006(7) 0.0048(7) 0.0022(7)
O2 0.0284(9) 0.0165(8) 0.0304(10) -0.0091(7) 0.0149(8) -0.0046(7)
O3 0.0305(9) 0.0132(8) 0.0377(10) -0.0036(7) 0.0139(8) -0.0035(8)
N2 0.0194(9) 0.0132(9) 0.0200(10) 0.0007(8) 0.0076(8) 0.0011(8)
N1 0.0197(10) 0.0200(10) 0.0168(10) 0.0022(8) 0.0012(9) 0.0018(8)
C1 0.0177(11) 0.0161(11) 0.0175(12) 0.0000(9) 0.0019(9) 0.0037(9)
C2 0.0178(11) 0.0173(11) 0.0209(12) 0.0003(9) 0.0096(10) 0.0026(10)
C3 0.0159(11) 0.0180(11) 0.0232(12) 0.0030(9) 0.0044(10) 0.0098(10)
C4 0.0151(10) 0.0173(11) 0.0172(12) 0.0031(9) -0.0006(9) 0.0085(10)
C5 0.0160(11) 0.0179(11) 0.0261(13) -0.0019(10) 0.0000(10) 0.0044(10)
C6 0.0220(12) 0.0176(12) 0.0250(13) -0.0035(10) -0.0038(11) 0.0029(10)
C7 0.0252(12) 0.0149(11) 0.0143(11) -0.0027(10) -0.0008(10) -0.0010(10)
C8 0.0202(11) 0.0138(10) 0.0161(11) 0.0007(9) 0.0025(10) 0.0048(9)
C9 0.0117(10) 0.0141(11) 0.0175(11) 0.0006(9) 0.0030(9) 0.0035(9)
C10 0.0242(12) 0.0127(11) 0.0247(12) -0.0028(10) 0.0099(10) -0.0012(10)
C11 0.0152(10) 0.0158(11) 0.0191(12) 0.0012(9) 0.0024(9) 0.0012(10)
C12 0.0200(11) 0.0160(11) 0.0138(11) 0.0025(9) -0.0023(10) 0.0001(9)
C13 0.0245(12) 0.0184(12) 0.0230(13) 0.0010(10) 0.0046(11) 0.0030(10)
C14 0.0328(14) 0.0299(14) 0.0193(13) 0.0003(12) 0.0105(11) 0.0010(11)
C15 0.0327(14) 0.0300(14) 0.0184(13) 0.0084(12) 0.0040(11) -0.0057(11)
C16 0.0288(13) 0.0183(12) 0.0261(13) 0.0028(11) 0.0031(11) -0.0082(11)
C17 0.0188(11) 0.0197(12) 0.0188(12) 0.0018(10) -0.0009(10) -0.0010(10)
C18 0.0332(14) 0.0164(12) 0.0357(15) -0.0043(11) 0.0055(13) -0.0017(11)

loop_
_atom_type_symbol
_atom_type_description
_atom_type_scat_dispersion_real
_atom_type_scat_dispersion_imag
_atom_type_scat_source
C C 0.0033 0.0016 'International Tables Vol C Tables 4.2.6.8 and 6.1.1.4'
H H 0.0000 0.0000 'International Tables Vol C Tables 4.2.6.8 and 6.1.1.4'
N N 0.0061 0.0033 'International Tables Vol C Tables 4.2.6.8 and 6.1.1.4'
O O 0.0106 0.0060 'International Tables Vol C Tables 4.2.6.8 and 6.1.1.4'
Br Br -0.2901 2.4595 'International Tables Vol C Tables 4.2.6.8 and 6.1.1.4'

loop_
_geom_angle_atom_site_label_1
_geom_angle_atom_site_label_2
_geom_angle_atom_site_label_3
_geom_angle_site_symmetry_1
_geom_angle_site_symmetry_3
_geom_angle
_geom_angle_publ_flag
C9 O1 C10 . . 115.11(17) ?
C17 O3 C18 . . 117.6(2) ?
C11 N2 C12 . . 127.0(2) ?
C11 N2 H2A . . 113.8(14) ?
C12 N2 H2A . . 119.1(14) ?
C7 N1 C8 . . 117.5(2) ?
C9 C1 C2 . . 121.5(2) ?
C9 C1 Br1 . . 120.03(18) ?
C2 C1 Br1 . . 118.47(18) ?
C3 C2 C1 . . 119.6(2) ?
C3 C2 H2 . . 120.2 ?
C1 C2 H2 . . 120.2 ?
C2 C3 C4 . . 121.6(2) ?
C2 C3 Br2 . . 119.32(19) ?
C4 C3 Br2 . . 119.06(17) ?
C5 C4 C3 . . 125.1(2) ?
C5 C4 C8 . . 116.7(2) ?
C3 C4 C8 . . 118.2(2) ?
C6 C5 C4 . . 119.5(2) ?
C6 C5 H5 . . 120.3 ?
C4 C5 H5 . . 120.3 ?
C5 C6 C7 . . 119.5(2) ?
C5 C6 H6 . . 120.3 ?
C7 C6 H6 . . 120.3 ?
N1 C7 C6 . . 123.2(2) ?
N1 C7 H7 . . 118.4 ?
C6 C7 H7 . . 118.4 ?
N1 C8 C4 . . 123.7(2) ?
N1 C8 C9 . . 116.6(2) ?
C4 C8 C9 . . 119.7(2) ?
C1 C9 O1 . . 122.3(2) ?
C1 C9 C8 . . 119.4(2) ?
O1 C9 C8 . . 118.2(2) ?
O1 C10 C11 . . 111.60(19) ?
O1 C10 H10A . . 109.3 ?
C11 C10 H10A . . 109.3 ?
O1 C10 H10B . . 109.3 ?
C11 C10 H10B . . 109.3 ?
H10A C10 H10B . . 108.0 ?
O2 C11 N2 . . 125.5(2) ?
O2 C11 C10 . . 119.3(2) ?
N2 C11 C10 . . 115.2(2) ?
C13 C12 C17 . . 118.8(2) ?
C13 C12 N2 . . 124.7(2) ?
C17 C12 N2 . . 116.5(2) ?
C12 C13 C14 . . 120.4(2) ?
C12 C13 H13 . . 119.8 ?
C14 C13 H13 . . 119.8 ?
C15 C14 C13 . . 120.6(3) ?
C15 C14 H14 . . 119.7 ?
C13 C14 H14 . . 119.7 ?
C14 C15 C16 . . 119.6(3) ?
C14 C15 H15 . . 120.2 ?
C16 C15 H15 . . 120.2 ?
C17 C16 C15 . . 120.2(2) ?
C17 C16 H16 . . 119.9 ?
C15 C16 H16 . . 119.9 ?
O3 C17 C16 . . 124.8(2) ?
O3 C17 C12 . . 114.8(2) ?
C16 C17 C12 . . 120.4(2) ?
O3 C18 H18A . . 109.5 ?
O3 C18 H18B . . 109.5 ?
H18A C18 H18B . . 109.5 ?
O3 C18 H18C . . 109.5 ?
H18A C18 H18C . . 109.5 ?
H18B C18 H18C . . 109.5 ?

loop_
_geom_bond_atom_site_label_1
_geom_bond_atom_site_label_2
_geom_bond_site_symmetry_2
_geom_bond_distance
_geom_bond_publ_flag
Br1 C1 . 1.895(2) ?
Br2 C3 . 1.896(2) ?
O1 C9 . 1.374(3) ?
O1 C10 . 1.437(3) ?
O2 C11 . 1.230(3) ?
O3 C17 . 1.362(3) ?
O3 C18 . 1.424(3) ?
N2 C11 . 1.352(3) ?
N2 C12 . 1.411(3) ?
N2 H2A . 0.898(9) ?
N1 C7 . 1.318(3) ?
N1 C8 . 1.366(3) ?
C1 C9 . 1.363(3) ?
C1 C2 . 1.414(3) ?
C2 C3 . 1.361(3) ?
C2 H2 . 0.9300 ?
C3 C4 . 1.416(3) ?
C4 C5 . 1.415(3) ?
C4 C8 . 1.421(3) ?
C5 C6 . 1.368(4) ?
C5 H5 . 0.9300 ?
C6 C7 . 1.420(4) ?
C6 H6 . 0.9300 ?
C7 H7 . 0.9300 ?
C8 C9 . 1.429(3) ?
C10 C11 . 1.518(3) ?
C10 H10A . 0.9700 ?
C10 H10B . 0.9700 ?
C12 C13 . 1.389(4) ?
C12 C17 . 1.407(3) ?
C13 C14 . 1.395(4) ?
C13 H13 . 0.9300 ?
C14 C15 . 1.376(4) ?
C14 H14 . 0.9300 ?
C15 C16 . 1.398(4) ?
C15 H15 . 0.9300 ?
C16 C17 . 1.383(4) ?
C16 H16 . 0.9300 ?
C18 H18A . 0.9600 ?
C18 H18B . 0.9600 ?
C18 H18C . 0.9600 ?

loop_
_geom_hbond_atom_site_label_D
_geom_hbond_atom_site_label_H
_geom_hbond_atom_site_label_A
_geom_hbond_site_symmetry_A
_geom_hbond_distance_DH
_geom_hbond_distance_HA
_geom_hbond_distance_DA
_geom_hbond_angle_DHA
N2 H2A N1 1_555 0.898(9) 2.240(10) 3.065(3) 152.5(14)
C18 H18C O2 1_545 0.96 2.53 3.342(3) 142.4

loop_
_geom_torsion_atom_site_label_1
_geom_torsion_atom_site_label_2
_geom_torsion_atom_site_label_3
_geom_torsion_atom_site_label_4
_geom_torsion_site_symmetry_1
_geom_torsion_site_symmetry_2
_geom_torsion_site_symmetry_3
_geom_torsion_site_symmetry_4
_geom_torsion
_geom_torsion_publ_flag
C9 C1 C2 C3 . . . . 1.2(4) ?
Br1 C1 C2 C3 . . . . -178.45(18) ?
C1 C2 C3 C4 . . . . -0.8(4) ?
C1 C2 C3 Br2 . . . . -179.18(17) ?
C2 C3 C4 C5 . . . . 178.9(2) ?
Br2 C3 C4 C5 . . . . -2.8(3) ?
C2 C3 C4 C8 . . . . 0.0(3) ?
Br2 C3 C4 C8 . . . . 178.33(17) ?
C3 C4 C5 C6 . . . . 179.9(2) ?
C8 C4 C5 C6 . . . . -1.2(3) ?
C4 C5 C6 C7 . . . . 0.7(4) ?
C8 N1 C7 C6 . . . . 0.9(3) ?
C5 C6 C7 N1 . . . . -0.6(4) ?
C7 N1 C8 C4 . . . . -1.4(3) ?
C7 N1 C8 C9 . . . . 178.6(2) ?
C5 C4 C8 N1 . . . . 1.6(3) ?
C3 C4 C8 N1 . . . . -179.4(2) ?
C5 C4 C8 C9 . . . . -178.5(2) ?
C3 C4 C8 C9 . . . . 0.5(3) ?
C2 C1 C9 O1 . . . . -177.3(2) ?
Br1 C1 C9 O1 . . . . 2.3(3) ?
C2 C1 C9 C8 . . . . -0.7(3) ?
Br1 C1 C9 C8 . . . . 178.94(17) ?
C10 O1 C9 C1 . . . . -90.4(3) ?
C10 O1 C9 C8 . . . . 92.9(2) ?
N1 C8 C9 C1 . . . . 179.8(2) ?
C4 C8 C9 C1 . . . . -0.2(3) ?
N1 C8 C9 O1 . . . . -3.4(3) ?
C4 C8 C9 O1 . . . . 176.6(2) ?
C9 O1 C10 C11 . . . . -138.9(2) ?
C12 N2 C11 O2 . . . . -1.6(4) ?
C12 N2 C11 C10 . . . . 175.2(2) ?
O1 C10 C11 O2 . . . . -149.5(2) ?
O1 C10 C11 N2 . . . . 33.5(3) ?
C11 N2 C12 C13 . . . . -2.4(4) ?
C11 N2 C12 C17 . . . . 177.4(2) ?
C17 C12 C13 C14 . . . . 1.0(4) ?
N2 C12 C13 C14 . . . . -179.2(2) ?
C12 C13 C14 C15 . . . . 0.1(4) ?
C13 C14 C15 C16 . . . . -1.1(4) ?
C14 C15 C16 C17 . . . . 1.1(4) ?
C18 O3 C17 C16 . . . . 10.3(3) ?
C18 O3 C17 C12 . . . . -169.3(2) ?
C15 C16 C17 O3 . . . . -179.5(2) ?
C15 C16 C17 C12 . . . . 0.0(4) ?
C13 C12 C17 O3 . . . . 178.5(2) ?
N2 C12 C17 O3 . . . . -1.3(3) ?
C13 C12 C17 C16 . . . . -1.1(4) ?
N2 C12 C17 C16 . . . . 179.1(2) ?

loop_
_cod_related_entry_id
_cod_related_entry_database
_cod_related_entry_code
1 ChemSpider 30656365
